data_4507421
loop_
_publ_author_name
'Nandurkar, Nitin S.'
'Kumar, N. N. Bhuvan'
'Mukhina, Olga A.'
'Kutateladze, Andrei G.'

_publ_section_title
;
 Photoassisted Access to Enantiopure Conformationally Locked
 Ribofuranosylamines Spiro-Linked to Oxazolidino-Diketopiperazines.
;
_journal_issue 1
_journal_name_full 'ACS Combinatorial Science'
_journal_page_first 73
_journal_paper_doi 10.1021/co3001296
_journal_volume 15
_journal_year 2013
_chemical_formula_moiety 'C20 H23 N2 O4 S'
_chemical_formula_sum 'C20 H23 N2 O4 S'
_chemical_formula_weight 387.46
_chemical_name_common 'Compound 5e'
_chemical_name_systematic
;
anti-12-Hydroxy-4-tert-butyl-10,11-benzo-16-oxa-5-thia-3,9-
diazatetracyclo[11.2.1.0^1,9^.0^3,7^]hexadeca-10,14-diene-2,8-dione 
;
_space_group_IT_number 19
_symmetry_cell_setting orthorhombic
_symmetry_space_group_name_Hall 'P 2ac 2ab'
_symmetry_space_group_name_H-M 'P 21 21 21'
_atom_sites_solution_hydrogens geom
_atom_sites_solution_primary direct
_atom_sites_solution_secondary difmap
_audit_creation_method SHELXL-97
_cell_angle_alpha 90.00
_cell_angle_beta 90.00
_cell_angle_gamma 90.00
_cell_formula_units_Z 4
_cell_length_a 7.9958(2)
_cell_length_b 10.2771(2)
_cell_length_c 22.7057(5)
_cell_measurement_reflns_used 9075
_cell_measurement_temperature 296(2)
_cell_measurement_theta_max 31.16
_cell_measurement_theta_min 2.55
_cell_volume 1865.81(7)
_computing_cell_refinement 'Bruker SAINT'
_computing_data_collection 'Bruker APEX2'
_computing_data_reduction 'Bruker SAINT'
_computing_molecular_graphics 'Bruker SHELXTL'
_computing_publication_material 'Bruker SHELXTL'
_computing_structure_refinement 'SHELXL-97 (Sheldrick, 2008)'
_computing_structure_solution 'SHELXS-97 (Sheldrick, 2008)'
_diffrn_ambient_temperature 296(2)
_diffrn_detector_area_resol_mean 8.33
_diffrn_measured_fraction_theta_full 1.000
_diffrn_measured_fraction_theta_max 1.000
_diffrn_measurement_device_type 'Bruker D8 APEX II Diffractometer'
_diffrn_measurement_method '\f and \w scans'
_diffrn_radiation_monochromator graphite
_diffrn_radiation_source 'fine-focus sealed tube'
_diffrn_radiation_type MoK\a
_diffrn_radiation_wavelength 0.71073
_diffrn_reflns_av_R_equivalents 0.0225
_diffrn_reflns_av_sigmaI/netI 0.0051
_diffrn_reflns_limit_h_max 9
_diffrn_reflns_limit_h_min -9
_diffrn_reflns_limit_k_max 12
_diffrn_reflns_limit_k_min -12
_diffrn_reflns_limit_l_max 28
_diffrn_reflns_limit_l_min -28
_diffrn_reflns_number 109409
_diffrn_reflns_theta_full 26.37
_diffrn_reflns_theta_max 26.37
_diffrn_reflns_theta_min 1.79
_exptl_absorpt_coefficient_mu 0.203
_exptl_absorpt_correction_T_max 0.9664
_exptl_absorpt_correction_T_min 0.9231
_exptl_absorpt_correction_type multi-scan
_exptl_crystal_colour colourless
_exptl_crystal_density_diffrn 1.379
_exptl_crystal_density_method 'not measured'
_exptl_crystal_description PLATE
_exptl_crystal_F_000 820
_exptl_crystal_size_max 0.40
_exptl_crystal_size_mid 0.22
_exptl_crystal_size_min 0.17
_refine_diff_density_max 0.205
_refine_diff_density_min -0.244
_refine_diff_density_rms 0.072
_refine_ls_abs_structure_details 'Flack H D (1983), Acta Cryst. A39, 876-881'
_refine_ls_abs_structure_Flack 0.01(5)
_refine_ls_extinction_method none
_refine_ls_goodness_of_fit_ref 0.618
_refine_ls_hydrogen_treatment noref
_refine_ls_matrix_type full
_refine_ls_number_parameters 248
_refine_ls_number_reflns 3806
_refine_ls_number_restraints 0
_refine_ls_restrained_S_all 0.618
_refine_ls_R_factor_all 0.0281
_refine_ls_R_factor_gt 0.0277
_refine_ls_shift/su_max 0.000
_refine_ls_shift/su_mean 0.000
_refine_ls_structure_factor_coef Fsqd
_refine_ls_weighting_details 'calc w=1/[\s^2^(Fo^2^)+(0.1144P)^2^+0.3434P] where P=(Fo^2^+2Fc^2^)/3'
_refine_ls_weighting_scheme calc
_refine_ls_wR_factor_gt 0.0820
_refine_ls_wR_factor_ref 0.0834
_reflns_number_gt 3766
_reflns_number_total 3806
_reflns_threshold_expression >2sigma(I)
_cod_data_source_file co3001296_si_002.cif
_cod_data_source_block 5e
_cod_depositor_comments
;
The following automatic conversions were performed:

'_symmetry_cell_setting' value 'Orthorhombic' changed to
'orthorhombic' according to
/home/saulius/struct/CIF-dictionaries/cif_core.dic dictionary named
'cif_core.dic' version 2.4.2 from 2011-04-26.

Automatic conversion script
Id: cif_fix_values 1891 2012-01-12 08:04:46Z andrius 
;
_cod_original_sg_symbol_H-M 'P2(1)2(1)2(1) '
_cod_database_code 4507421

loop_
_symmetry_equiv_pos_as_xyz
'x, y, z'
'x+1/2, -y+1/2, -z'
'-x, y+1/2, -z+1/2'
'-x+1/2, -y, z+1/2'

loop_
_atom_site_label
_atom_site_type_symbol
_atom_site_fract_x
_atom_site_fract_y
_atom_site_fract_z
_atom_site_U_iso_or_equiv
_atom_site_adp_type
_atom_site_occupancy
_atom_site_symmetry_multiplicity
_atom_site_calc_flag
_atom_site_refinement_flags
S1 S 0.38627(5) 0.24197(3) 0.150546(15) 0.04690(11) Uani 1 1 d .
O1 O 0.56918(13) 0.86916(10) -0.10427(5) 0.0464(2) Uani 1 1 d .
H1 H 0.5031 0.9263 -0.0945 0.070 Uiso 1 1 calc R
O2 O 0.62289(11) 0.64107(8) 0.01568(3) 0.03335(19) Uani 1 1 d .
O3 O 0.24754(13) 0.39138(13) -0.03229(5) 0.0548(3) Uani 1 1 d .
O4 O 0.84133(11) 0.43464(10) 0.07121(4) 0.0401(2) Uani 1 1 d .
N1 N 0.51679(13) 0.46390(10) -0.03871(4) 0.0329(2) Uani 1 1 d .
C20 C 0.82141(15) 0.65854(13) -0.05737(5) 0.0357(2) Uani 1 1 d .
H2 H 0.9041 0.6965 -0.0805 0.043 Uiso 1 1 calc R
C1 C 0.4422(2) 0.5749(2) -0.21564(6) 0.0586(4) Uani 1 1 d .
H1A H 0.4262 0.5975 -0.2549 0.070 Uiso 1 1 calc R
C2 C 0.4305(2) 0.44643(19) -0.19849(7) 0.0576(4) Uani 1 1 d .
H2A H 0.4057 0.3822 -0.2260 0.069 Uiso 1 1 calc R
C3 C 0.45623(19) 0.41356(16) -0.13963(6) 0.0461(3) Uani 1 1 d .
H3 H 0.4500 0.3270 -0.1278 0.055 Uiso 1 1 calc R
C4 C 0.49114(15) 0.50997(13) -0.09857(5) 0.0355(3) Uani 1 1 d .
C5 C 0.66082(14) 0.51311(11) -0.00512(5) 0.0295(2) Uani 1 1 d .
C6 C 0.69882(15) 0.43755(11) 0.05211(5) 0.0311(2) Uani 1 1 d .
N11 N 0.56174(13) 0.39390(10) 0.08084(4) 0.0332(2) Uani 1 1 d .
C8 C 0.56705(16) 0.35105(12) 0.14328(5) 0.0353(2) Uani 1 1 d .
H8 H 0.6696 0.3009 0.1498 0.042 Uiso 1 1 calc R
C9 C 0.56054(18) 0.46492(13) 0.18828(5) 0.0401(3) Uani 1 1 d .
C10 C 0.4025(2) 0.54626(16) 0.18110(7) 0.0544(4) Uani 1 1 d .
H10A H 0.4015 0.6143 0.2101 0.082 Uiso 1 1 calc R
H10B H 0.3060 0.4918 0.1863 0.082 Uiso 1 1 calc R
H10C H 0.4004 0.5839 0.1424 0.082 Uiso 1 1 calc R
C11 C 0.47768(19) 0.66995(17) -0.17455(6) 0.0467(3) Uani 1 1 d .
H11 H 0.4859 0.7560 -0.1869 0.056 Uiso 1 1 calc R
C12 C 0.50168(15) 0.64103(13) -0.11511(5) 0.0351(3) Uani 1 1 d .
C13 C 0.53327(14) 0.75364(12) -0.07278(5) 0.0352(2) Uani 1 1 d .
H13 H 0.4312 0.7680 -0.0498 0.042 Uiso 1 1 calc R
C14 C 0.67817(16) 0.72963(12) -0.02951(5) 0.0353(2) Uani 1 1 d .
H14 H 0.7162 0.8118 -0.0121 0.042 Uiso 1 1 calc R
C15 C 0.38566(16) 0.40358(12) -0.01105(6) 0.0358(2) Uani 1 1 d .
C16 C 0.42944(16) 0.33237(11) 0.04524(5) 0.0345(2) Uani 1 1 d .
H16 H 0.4708 0.2463 0.0338 0.041 Uiso 1 1 calc R
C17 C 0.28442(18) 0.31053(14) 0.08680(6) 0.0428(3) Uani 1 1 d .
H17A H 0.2036 0.2504 0.0702 0.051 Uiso 1 1 calc R
H17B H 0.2288 0.3917 0.0963 0.051 Uiso 1 1 calc R
C18 C 0.5668(3) 0.40446(19) 0.25029(6) 0.0603(4) Uani 1 1 d .
H18A H 0.5682 0.4725 0.2793 0.090 Uiso 1 1 calc R
H18B H 0.6660 0.3526 0.2541 0.090 Uiso 1 1 calc R
H18C H 0.4701 0.3507 0.2562 0.090 Uiso 1 1 calc R
C19 C 0.7122(2) 0.55472(17) 0.18162(6) 0.0539(4) Uani 1 1 d .
H19A H 0.7055 0.5998 0.1447 0.081 Uiso 1 1 calc R
H19B H 0.8128 0.5039 0.1828 0.081 Uiso 1 1 calc R
H19C H 0.7132 0.6168 0.2132 0.081 Uiso 1 1 calc R
C201 C 0.81219(14) 0.53413(12) -0.04408(5) 0.0325(2) Uani 1 1 d .
H20 H 0.8861 0.4699 -0.0565 0.039 Uiso 1 1 calc R

loop_
_atom_site_aniso_label
_atom_site_aniso_U_11
_atom_site_aniso_U_22
_atom_site_aniso_U_33
_atom_site_aniso_U_23
_atom_site_aniso_U_13
_atom_site_aniso_U_12
S1 0.0587(2) 0.03615(17) 0.04587(17) 0.00599(13) 0.00655(14) -0.01620(15)
O1 0.0446(5) 0.0375(5) 0.0570(5) 0.0150(4) 0.0059(4) 0.0062(4)
O2 0.0421(4) 0.0253(4) 0.0327(4) -0.0017(3) 0.0036(3) 0.0016(3)
O3 0.0349(5) 0.0729(7) 0.0565(6) 0.0072(5) -0.0069(4) -0.0118(5)
O4 0.0316(4) 0.0429(5) 0.0457(4) 0.0082(4) -0.0033(3) -0.0019(4)
N1 0.0309(5) 0.0329(5) 0.0350(5) -0.0010(4) -0.0031(4) -0.0039(4)
C20 0.0305(5) 0.0388(6) 0.0378(5) 0.0050(5) 0.0000(5) -0.0042(5)
C1 0.0582(9) 0.0847(12) 0.0331(6) 0.0003(7) -0.0053(6) 0.0066(9)
C2 0.0573(9) 0.0730(11) 0.0427(7) -0.0162(7) -0.0086(6) 0.0028(9)
C3 0.0448(7) 0.0497(8) 0.0436(7) -0.0087(6) -0.0066(5) 0.0011(6)
C4 0.0302(5) 0.0409(6) 0.0352(5) -0.0016(5) -0.0014(4) 0.0008(5)
C5 0.0297(5) 0.0245(5) 0.0343(5) -0.0017(4) -0.0002(4) -0.0011(4)
C6 0.0314(5) 0.0259(5) 0.0361(5) -0.0005(4) 0.0002(4) -0.0010(4)
N11 0.0333(5) 0.0307(4) 0.0356(5) 0.0030(4) -0.0005(4) -0.0044(4)
C8 0.0374(6) 0.0305(5) 0.0381(6) 0.0063(5) 0.0022(5) -0.0020(5)
C9 0.0469(7) 0.0374(6) 0.0360(6) 0.0008(5) 0.0019(5) -0.0081(6)
C10 0.0590(9) 0.0420(7) 0.0622(9) -0.0100(6) 0.0083(7) 0.0025(7)
C11 0.0433(7) 0.0583(8) 0.0385(6) 0.0088(6) 0.0019(5) 0.0089(6)
C12 0.0279(5) 0.0418(7) 0.0355(5) 0.0027(5) 0.0019(4) 0.0054(5)
C13 0.0324(5) 0.0311(6) 0.0421(6) 0.0044(5) 0.0053(4) 0.0053(5)
C14 0.0411(6) 0.0256(5) 0.0392(5) 0.0013(4) -0.0010(5) -0.0021(5)
C15 0.0320(5) 0.0346(6) 0.0409(5) -0.0031(5) 0.0000(5) -0.0033(5)
C16 0.0344(6) 0.0275(5) 0.0415(6) -0.0009(4) 0.0026(5) -0.0062(4)
C17 0.0377(6) 0.0415(6) 0.0491(7) -0.0009(5) 0.0054(5) -0.0117(5)
C18 0.0789(12) 0.0641(10) 0.0378(7) 0.0060(6) 0.0011(7) -0.0148(9)
C19 0.0586(9) 0.0554(8) 0.0477(7) -0.0073(6) 0.0003(6) -0.0227(8)
C201 0.0287(5) 0.0334(6) 0.0354(5) -0.0015(4) 0.0014(4) 0.0012(4)

loop_
_atom_type_symbol
_atom_type_description
_atom_type_scat_dispersion_real
_atom_type_scat_dispersion_imag
_atom_type_scat_source
C C 0.0033 0.0016 'International Tables Vol C Tables 4.2.6.8 and 6.1.1.4'
H H 0.0000 0.0000 'International Tables Vol C Tables 4.2.6.8 and 6.1.1.4'
N N 0.0061 0.0033 'International Tables Vol C Tables 4.2.6.8 and 6.1.1.4'
O O 0.0106 0.0060 'International Tables Vol C Tables 4.2.6.8 and 6.1.1.4'
S S 0.1246 0.1234 'International Tables Vol C Tables 4.2.6.8 and 6.1.1.4'

loop_
_geom_angle_atom_site_label_1
_geom_angle_atom_site_label_2
_geom_angle_atom_site_label_3
_geom_angle
C17 S1 C8 92.57(6)
C13 O1 H1 109.5
C5 O2 C14 106.30(8)
C15 N1 C4 117.89(10)
C15 N1 C5 121.13(9)
C4 N1 C5 118.89(9)
C201 C20 C14 109.53(11)
C201 C20 H2 125.2
C14 C20 H2 125.2
C11 C1 C2 120.02(14)
C11 C1 H1A 120.0
C2 C1 H1A 120.0
C1 C2 C3 119.51(14)
C1 C2 H2A 120.2
C3 C2 H2A 120.2
C4 C3 C2 120.03(15)
C4 C3 H3 120.0
C2 C3 H3 120.0
C3 C4 C12 121.20(12)
C3 C4 N1 115.06(12)
C12 C4 N1 123.73(11)
O2 C5 N1 108.75(9)
O2 C5 C201 103.37(9)
N1 C5 C201 111.83(9)
O2 C5 C6 103.08(8)
N1 C5 C6 114.67(9)
C201 C5 C6 113.96(9)
O4 C6 N11 125.29(11)
O4 C6 C5 119.70(10)
N11 C6 C5 114.42(10)
C6 N11 C16 117.36(10)
C6 N11 C8 122.40(10)
C16 N11 C8 114.63(9)
N11 C8 C9 113.79(10)
N11 C8 S1 104.14(8)
C9 C8 S1 111.97(8)
N11 C8 H8 108.9
C9 C8 H8 108.9
S1 C8 H8 108.9
C10 C9 C19 108.39(12)
C10 C9 C18 110.25(13)
C19 C9 C18 107.92(13)
C10 C9 C8 111.74(11)
C19 C9 C8 111.25(11)
C18 C9 C8 107.23(12)
C9 C10 H10A 109.5
C9 C10 H10B 109.5
H10A C10 H10B 109.5
C9 C10 H10C 109.5
H10A C10 H10C 109.5
H10B C10 H10C 109.5
C1 C11 C12 122.10(16)
C1 C11 H11 118.9
C12 C11 H11 118.9
C11 C12 C4 117.12(13)
C11 C12 C13 118.07(12)
C4 C12 C13 124.79(11)
O1 C13 C12 110.59(10)
O1 C13 C14 107.71(10)
C12 C13 C14 113.91(10)
O1 C13 H13 108.2
C12 C13 H13 108.2
C14 C13 H13 108.2
O2 C14 C20 103.12(9)
O2 C14 C13 108.96(10)
C20 C14 C13 112.59(10)
O2 C14 H14 110.6
C20 C14 H14 110.6
C13 C14 H14 110.6
O3 C15 N1 124.18(12)
O3 C15 C16 119.79(12)
N1 C15 C16 115.38(10)
N11 C16 C17 105.78(10)
N11 C16 C15 114.94(9)
C17 C16 C15 114.92(11)
N11 C16 H16 106.9
C17 C16 H16 106.9
C15 C16 H16 106.9
C16 C17 S1 102.27(10)
C16 C17 H17A 111.3
S1 C17 H17A 111.3
C16 C17 H17B 111.3
S1 C17 H17B 111.3
H17A C17 H17B 109.2
C9 C18 H18A 109.5
C9 C18 H18B 109.5
H18A C18 H18B 109.5
C9 C18 H18C 109.5
H18A C18 H18C 109.5
H18B C18 H18C 109.5
C9 C19 H19A 109.5
C9 C19 H19B 109.5
H19A C19 H19B 109.5
C9 C19 H19C 109.5
H19A C19 H19C 109.5
H19B C19 H19C 109.5
C20 C201 C5 108.50(11)
C20 C201 H20 125.8
C5 C201 H20 125.8

loop_
_geom_bond_atom_site_label_1
_geom_bond_atom_site_label_2
_geom_bond_distance
S1 C17 1.8041(15)
S1 C8 1.8367(13)
O1 C13 1.4153(15)
O1 H1 0.8200
O2 C5 1.4298(13)
O2 C14 1.4411(14)
O3 C15 1.2115(17)
O4 C6 1.2196(15)
N1 C15 1.3704(16)
N1 C4 1.4538(15)
N1 C5 1.4710(14)
C20 C201 1.3157(18)
C20 C14 1.4985(17)
C20 H2 0.9300
C1 C11 1.380(2)
C1 C2 1.380(3)
C1 H1A 0.9300
C2 C3 1.394(2)
C2 H2A 0.9300
C3 C4 1.3889(19)
C3 H3 0.9300
C4 C12 1.4008(19)
C5 C201 1.5147(15)
C5 C6 1.5441(15)
C6 N11 1.3520(15)
N11 C16 1.4739(15)
N11 C8 1.4851(14)
C8 C9 1.5544(17)
C8 H8 0.9800
C9 C10 1.524(2)
C9 C19 1.5312(19)
C9 C18 1.5398(18)
C10 H10A 0.9600
C10 H10B 0.9600
C10 H10C 0.9600
C11 C12 1.3953(18)
C11 H11 0.9300
C12 C13 1.5255(19)
C13 C14 1.5388(17)
C13 H13 0.9800
C14 H14 0.9800
C15 C16 1.5139(17)
C16 C17 1.5117(18)
C16 H16 0.9800
C17 H17A 0.9700
C17 H17B 0.9700
C18 H18A 0.9600
C18 H18B 0.9600
C18 H18C 0.9600
C19 H19A 0.9600
C19 H19B 0.9600
C19 H19C 0.9600
C201 H20 0.9300
